data_1575261
loop_
_publ_author_name
'Ikbal, Asik'
'Das, Gouri Sankar'
'Mehta, Sakshi'
'Agrawalla, Suraj Kumar'
'Purohit, Chandra Shekhar'
'Diyali, Nilankar'
'Mondal, Abhishake'
'Biswas, Bhaskar'
'Das, Hari Sankar'

_publ_section_title
;
 N<sub>2</sub>O<sub>2</sub>S-donor redox-active ligand coordinated
 dinuclear manganese(II) and cobalt(II) complexes: crystal structures,
 magnetic properties and electrochemical hydrogen evolution.
;
_journal_issue 33
_journal_name_full 'Dalton transactions (Cambridge, England : 2003)'
_journal_page_first 12447
_journal_page_last 12453
_journal_paper_doi 10.1039/d5dt00744e
_journal_volume 54
_journal_year 2025
_chemical_formula_moiety 'C52 H36 Mn2 N4 O4 S2, C2 H3 N'
_chemical_formula_sum 'C54 H39 Mn2 N5 O4 S2'
_chemical_formula_weight 995.90
_space_group_crystal_system triclinic
_space_group_IT_number 2
_space_group_name_Hall '-P 1'
_space_group_name_H-M_alt 'P -1'
_atom_sites_solution_hydrogens geom
_atom_sites_solution_primary dual
_audit_creation_date 2024-03-25
_audit_creation_method
;
Olex2 1.5
(compiled 2023.08.24 svn.re1ec1418 for OlexSys, GUI svn.r6817)
;
_audit_update_record
;
2025-03-27 deposited with the CCDC.	2025-07-30 downloaded from the CCDC.
;
_cell_angle_alpha 65.970(2)
_cell_angle_beta 89.3660(10)
_cell_angle_gamma 89.621(2)
_cell_formula_units_Z 2
_cell_length_a 12.8991(2)
_cell_length_b 13.3726(3)
_cell_length_c 14.7277(2)
_cell_measurement_reflns_used 22811
_cell_measurement_temperature 99.99(10)
_cell_measurement_theta_max 75.0380
_cell_measurement_theta_min 3.6020
_cell_volume 2320.12(8)
_computing_cell_refinement 'CrysAlisPro 1.171.42.89a (Rigaku OD, 2023)'
_computing_data_collection 'CrysAlisPro 1.171.42.89a (Rigaku OD, 2023)'
_computing_data_reduction 'CrysAlisPro 1.171.42.89a (Rigaku OD, 2023)'
_computing_molecular_graphics 'Olex2 1.5 (Dolomanov et al., 2009)'
_computing_publication_material 'Olex2 1.5 (Dolomanov et al., 2009)'
_computing_structure_refinement 'SHELXL 2019/2 (Sheldrick, 2015)'
_computing_structure_solution 'SHELXT 2014/5 (Sheldrick, 2014)'
_diffrn_ambient_environment N~2~
_diffrn_ambient_temperature 99.99(10)
_diffrn_detector 'Hybrid Pixel Array Detector'
_diffrn_detector_area_resol_mean 5.8140
_diffrn_detector_type 'Pilatus 200K'
_diffrn_measured_fraction_theta_full 0.999
_diffrn_measured_fraction_theta_max 0.966
_diffrn_measurement_details
;
List of Runs (angles in degrees, time in seconds):

  # Type    Start    End  Width  t~exp~   \w     \q     \k     \f   Frames
#--------------------------------------------------------------------------
  1  \w    -79.00   5.00   0.50    1.00    --  -38.50 112.00-150.00  168
  2  \w     17.00  89.00   0.50    1.00    --   49.06-112.00 116.00  144
  3  \w    104.00 168.00   0.50    3.00    --  102.00 112.00-150.00  128
  4  \w     37.00 109.00   0.50    3.00    --  102.00-112.00 116.00  144
  5  \w    -44.00  31.00   0.50    1.00    --  -38.50  19.00  60.00  150
  6  \w   -101.00 -27.00   0.50    1.00    --  -38.50 -57.00 150.00  148
  7  \w    -44.00  31.00   0.50    1.00    --  -38.50  19.00 -30.00  150
  8  \w    -50.00  24.00   0.50    1.00    --  -38.50  57.00 -30.00  148
  9  \w   -101.00 -27.00   0.50    1.00    --  -38.50 -57.00  60.00  148
 10  \w    -15.00  72.00   0.50    1.00    --   49.06 -77.00-150.00  174
 11  \w    -17.00  52.00   0.50    1.00    --   49.06 -38.00 -90.00  138
 12  \w     39.00 112.00   0.50    3.00    --  102.00-125.00  60.00  146
 13  \w     94.00 171.00   0.50    3.00    --  102.00  15.00-120.00  154
 14  \w     99.00 170.00   0.50    3.00    --  102.00  30.00 -90.00  142
 15  \w     34.00 110.00   0.50    3.00    --  102.00 -15.00  60.00  152
 16  \w     39.00 115.00   0.50    3.00    --  102.00 -61.00-120.00  152
 17  \w     38.00 125.00   0.50    3.00    --  102.00 -77.00-120.00  174
 18  \w     34.00 105.00   0.50    3.00    --  102.00 -30.00  90.00  142
 19  \w     39.00 112.00   0.50    3.00    --  102.00-125.00  90.00  146
 20  \w     34.00 106.00   0.50    3.00    --  102.00 -94.00 150.00  144
 21  \w     34.00 105.00   0.50    3.00    --  102.00 -30.00   0.00  142
 22  \w     34.00 106.00   0.50    3.00    --  102.00 -94.00 -30.00  144
 23  \w     38.00 125.00   0.50    3.00    --  102.00 -77.00  90.00  174
 24  \w     38.00 107.00   0.50    3.00    --  102.00 -45.00-180.00  138
 25  \w     97.00 165.00   0.50    3.00    --  102.00 125.00-180.00  136
 26  \w    103.00 167.00   0.50    3.00    --  102.00  77.00  90.00  128
 27  \w     34.00 105.00   0.50    3.00    --  102.00 -30.00 -90.00  142
 28  \w     40.00 106.00   0.50    3.00    --  102.00 -94.00-120.00  132
 29  \w     38.00  86.00   0.50    3.00    --  102.00 -45.00 -60.00   96
 30  \w     34.00 101.00   0.50    3.00    --  102.00 -15.00 120.00  134
 31  \w     62.00  99.00   0.50    3.00    --  102.00 -94.00-180.00   74
 32  \w     96.00 170.00   0.50    3.00    --  102.00  15.00 -30.00  148
;
_diffrn_measurement_device 'four-circle diffractometer'
_diffrn_measurement_device_type 'SuperNova, Dual, Cu at home/near, Pilatus 200K'
_diffrn_measurement_method '\w scans'
_diffrn_orient_matrix_type 'CrysAlisPro convention (1999,Acta A55,543-557)'
_diffrn_orient_matrix_UB_11 0.0398946000
_diffrn_orient_matrix_UB_12 -0.0571108000
_diffrn_orient_matrix_UB_13 0.1072492000
_diffrn_orient_matrix_UB_21 0.1062132000
_diffrn_orient_matrix_UB_22 0.0554984000
_diffrn_orient_matrix_UB_23 -0.0338461000
_diffrn_orient_matrix_UB_31 -0.0373238000
_diffrn_orient_matrix_UB_32 0.0978177000
_diffrn_orient_matrix_UB_33 0.0216841000
_diffrn_radiation_monochromator mirror
_diffrn_radiation_probe x-ray
_diffrn_radiation_type 'Cu K\a'
_diffrn_radiation_wavelength 1.54184
_diffrn_reflns_av_R_equivalents 0.0412
_diffrn_reflns_av_unetI/netI 0.0342
_diffrn_reflns_Laue_measured_fraction_full 0.999
_diffrn_reflns_Laue_measured_fraction_max 0.966
_diffrn_reflns_limit_h_max 16
_diffrn_reflns_limit_h_min -16
_diffrn_reflns_limit_k_max 16
_diffrn_reflns_limit_k_min -13
_diffrn_reflns_limit_l_max 18
_diffrn_reflns_limit_l_min -16
_diffrn_reflns_number 36011
_diffrn_reflns_point_group_measured_fraction_full 0.999
_diffrn_reflns_point_group_measured_fraction_max 0.966
_diffrn_reflns_theta_full 67.684
_diffrn_reflns_theta_max 76.126
_diffrn_reflns_theta_min 3.286
_diffrn_source 'micro-focus sealed X-ray tube'
_diffrn_source_type 'SuperNova (Cu) X-ray Source'
_exptl_absorpt_coefficient_mu 5.698
_exptl_absorpt_correction_T_max 1.00000
_exptl_absorpt_correction_T_min 0.83073
_exptl_absorpt_correction_type multi-scan
_exptl_absorpt_process_details
;
CrysAlisPro 1.171.42.89a (Rigaku Oxford Diffraction, 2023)
Empirical absorption correction using spherical harmonics,
implemented in SCALE3 ABSPACK scaling algorithm.
;
_exptl_crystal_colour 'clear light red'
_exptl_crystal_colour_lustre clear
_exptl_crystal_colour_modifier light
_exptl_crystal_colour_primary red
_exptl_crystal_density_diffrn 1.426
_exptl_crystal_description block
_exptl_crystal_F_000 1024
_exptl_crystal_preparation 'As per reaction scheme'
_exptl_crystal_recrystallization_method 'Slow evaporation'
_exptl_crystal_size_max 0.22
_exptl_crystal_size_mid 0.22
_exptl_crystal_size_min 0.2
_refine_diff_density_max 0.357
_refine_diff_density_min -0.315
_refine_diff_density_rms 0.053
_refine_ls_extinction_method none
_refine_ls_goodness_of_fit_ref 1.067
_refine_ls_hydrogen_treatment constr
_refine_ls_matrix_type full
_refine_ls_number_parameters 605
_refine_ls_number_reflns 9377
_refine_ls_number_restraints 0
_refine_ls_restrained_S_all 1.067
_refine_ls_R_factor_all 0.0314
_refine_ls_R_factor_gt 0.0293
_refine_ls_shift/su_max 0.001
_refine_ls_shift/su_mean 0.000
_refine_ls_structure_factor_coef Fsqd
_refine_ls_weighting_details 'w=1/[\s^2^(Fo^2^)+(0.0371P)^2^+0.7852P] where P=(Fo^2^+2Fc^2^)/3'
_refine_ls_weighting_scheme calc
_refine_ls_wR_factor_gt 0.0747
_refine_ls_wR_factor_ref 0.0759
_reflns_Friedel_coverage 0.000
_reflns_number_gt 8805
_reflns_number_total 9377
_reflns_threshold_expression 'I > 2\s(I)'
_cod_data_source_file d5dt00744e2.cif
_cod_data_source_block ska-as-022_auto
_cod_depositor_comments 'Adding full bibliography for 1575261--1575262.cif.'
_cod_original_cell_volume 2320.13(8)
_cod_database_code 1575261
_shelx_shelxl_version_number 2019/2
_chemical_oxdiff_formula 'C H N O S Mn'
_chemical_oxdiff_usercomment 'light red block'
_shelx_space_group_comment
;
The symmetry employed for this shelxl refinement is uniquely defined
by the following loop, which should always be used as a source of
symmetry information in preference to the above space-group names.
They are only intended as comments.
;
_shelx_estimated_absorpt_t_max 0.395
_shelx_estimated_absorpt_t_min 0.367
_olex2_refinement_description
;
1. Fixed Uiso
 At 1.2 times of:
  All C(H) groups
 At 1.5 times of:
  All C(H,H,H) groups
2.a Aromatic/amide H refined with riding coordinates:
 C2(H2), C3(H3), C4(H4), C5(H5), C7(H7), C9(H9), C10(H10), C11(H11), C12(H12),
 C15(H15), C16(H16), C17(H17), C18(H18), C20(H20), C22(H22), C23(H23), C24(H24),
  C25(H25), C28(H28), C29(H29), C30(H30), C31(H31), C33(H33), C35(H35),
 C36(H36), C37(H37), C38(H38), C41(H41), C42(H42), C43(H43), C44(H44), C46(H46),
  C48(H48), C49(H49), C50(H50), C51(H51)
2.b Idealised Me refined as rotating group:
 C53(H53A,H53B,H53C)
;
_olex2_exptl_crystal_mounting_method 'Mounted on a loop'
_olex2_submission_special_instructions 'No special instructions were received'
_oxdiff_exptl_absorpt_empirical_details
;
Empirical correction (ABSPACK) includes:
- Absorption correction using spherical harmonics
- Frame scaling
;
_oxdiff_exptl_absorpt_empirical_full_max 1.727
_oxdiff_exptl_absorpt_empirical_full_min 0.724

loop_
_space_group_symop_operation_xyz
'x, y, z'
'-x, -y, -z'

loop_
_atom_site_label
_atom_site_type_symbol
_atom_site_fract_x
_atom_site_fract_y
_atom_site_fract_z
_atom_site_U_iso_or_equiv
_atom_site_adp_type
_atom_site_occupancy
_atom_site_site_symmetry_order
_atom_site_calc_flag
_atom_site_refinement_flags_posn
_atom_site_refinement_flags_adp
_atom_site_refinement_flags_occupancy
_atom_site_disorder_assembly
_atom_site_disorder_group
Mn1 Mn 0.73349(2) 0.22352(2) 0.36246(2) 0.01416(6) Uani 1 1 d . . . . .
Mn2 Mn 0.81214(2) 0.28251(2) 0.13334(2) 0.01319(6) Uani 1 1 d . . . . .
S1 S 0.62127(3) 0.42759(3) 0.27991(3) 0.01824(8) Uani 1 1 d . . . . .
S2 S 0.62742(3) 0.39408(3) 0.06488(3) 0.01573(8) Uani 1 1 d . . . . .
O1 O 0.72856(8) 0.16088(8) 0.25135(8) 0.0166(2) Uani 1 1 d . . . . .
O2 O 0.77060(9) 0.08769(9) 0.48668(8) 0.0198(2) Uani 1 1 d . . . . .
O3 O 0.85841(8) 0.29948(9) 0.26582(8) 0.0165(2) Uani 1 1 d . . . . .
O4 O 0.94924(8) 0.22740(9) 0.10184(8) 0.0190(2) Uani 1 1 d . . . . .
N1 N 0.56288(10) 0.19624(10) 0.36262(9) 0.0170(3) Uani 1 1 d . . . . .
N2 N 0.75339(10) 0.31397(10) 0.45929(9) 0.0160(2) Uani 1 1 d . . . . .
N3 N 0.83769(10) 0.46539(10) 0.07258(9) 0.0157(2) Uani 1 1 d . . . . .
N4 N 0.74676(10) 0.22998(10) 0.01492(9) 0.0147(2) Uani 1 1 d . . . . .
N5 N 0.9673(2) 0.83202(17) 0.37233(17) 0.0633(6) Uani 1 1 d . . . . .
C1 C 0.67416(12) 0.07565(12) 0.25587(11) 0.0148(3) Uani 1 1 d . . . . .
C2 C 0.71490(12) 0.00455(12) 0.21546(12) 0.0181(3) Uani 1 1 d . . . . .
H2 H 0.782348 0.017547 0.186496 0.022 Uiso 1 1 calc R U . . .
C3 C 0.65882(13) -0.08358(13) 0.21709(12) 0.0204(3) Uani 1 1 d . . . . .
H3 H 0.688349 -0.130505 0.189632 0.024 Uiso 1 1 calc R U . . .
C4 C 0.55942(13) -0.10480(13) 0.25846(13) 0.0232(3) Uani 1 1 d . . . . .
H4 H 0.520932 -0.165310 0.258887 0.028 Uiso 1 1 calc R U . . .
C5 C 0.51787(13) -0.03651(13) 0.29877(12) 0.0213(3) Uani 1 1 d . . . . .
H5 H 0.450072 -0.050527 0.326902 0.026 Uiso 1 1 calc R U . . .
C6 C 0.57356(12) 0.05355(13) 0.29921(11) 0.0177(3) Uani 1 1 d . . . . .
C7 C 0.52085(12) 0.12187(13) 0.34065(11) 0.0179(3) Uani 1 1 d . . . . .
H7 H 0.448458 0.110711 0.352732 0.021 Uiso 1 1 calc R U . . .
C8 C 0.49917(12) 0.25780(13) 0.40122(11) 0.0175(3) Uani 1 1 d . . . . .
C9 C 0.41673(13) 0.21185(14) 0.46740(12) 0.0217(3) Uani 1 1 d . . . . .
H9 H 0.399586 0.136926 0.486849 0.026 Uiso 1 1 calc R U . . .
C10 C 0.35994(13) 0.27541(15) 0.50470(13) 0.0263(4) Uani 1 1 d . . . . .
H10 H 0.303475 0.244162 0.549010 0.032 Uiso 1 1 calc R U . . .
C11 C 0.38549(14) 0.38470(16) 0.47737(13) 0.0276(4) Uani 1 1 d . . . . .
H11 H 0.347114 0.427534 0.504034 0.033 Uiso 1 1 calc R U . . .
C12 C 0.46674(13) 0.43169(15) 0.41133(13) 0.0242(3) Uani 1 1 d . . . . .
H12 H 0.483283 0.506722 0.392081 0.029 Uiso 1 1 calc R U . . .
C13 C 0.52407(12) 0.36822(13) 0.37331(12) 0.0189(3) Uani 1 1 d . . . . .
C14 C 0.70798(12) 0.49194(13) 0.33187(11) 0.0178(3) Uani 1 1 d . . . . .
C15 C 0.72464(13) 0.60422(13) 0.28290(12) 0.0218(3) Uani 1 1 d . . . . .
H15 H 0.682790 0.646968 0.227916 0.026 Uiso 1 1 calc R U . . .
C16 C 0.80237(13) 0.65373(13) 0.31441(12) 0.0226(3) Uani 1 1 d . . . . .
H16 H 0.814127 0.730200 0.280524 0.027 Uiso 1 1 calc R U . . .
C17 C 0.86282(13) 0.59172(13) 0.39520(12) 0.0213(3) Uani 1 1 d . . . . .
H17 H 0.916522 0.625678 0.416027 0.026 Uiso 1 1 calc R U . . .
C18 C 0.84522(12) 0.48000(13) 0.44593(12) 0.0186(3) Uani 1 1 d . . . . .
H18 H 0.885940 0.438206 0.502139 0.022 Uiso 1 1 calc R U . . .
C19 C 0.76775(12) 0.42900(12) 0.41445(11) 0.0162(3) Uani 1 1 d . . . . .
C20 C 0.75281(12) 0.26692(12) 0.55536(11) 0.0168(3) Uani 1 1 d . . . . .
H20 H 0.756223 0.314037 0.589142 0.020 Uiso 1 1 calc R U . . .
C21 C 0.74761(12) 0.15185(13) 0.61680(11) 0.0172(3) Uani 1 1 d . . . . .
C22 C 0.73505(13) 0.12229(13) 0.71984(12) 0.0210(3) Uani 1 1 d . . . . .
H22 H 0.729982 0.178517 0.743464 0.025 Uiso 1 1 calc R U . . .
C23 C 0.72991(14) 0.01521(14) 0.78699(12) 0.0257(4) Uani 1 1 d . . . . .
H23 H 0.720461 -0.002703 0.855924 0.031 Uiso 1 1 calc R U . . .
C24 C 0.73891(14) -0.06734(14) 0.75163(12) 0.0242(3) Uani 1 1 d . . . . .
H24 H 0.735172 -0.141935 0.797194 0.029 Uiso 1 1 calc R U . . .
C25 C 0.75308(12) -0.04180(13) 0.65189(12) 0.0199(3) Uani 1 1 d . . . . .
H25 H 0.760234 -0.099595 0.630457 0.024 Uiso 1 1 calc R U . . .
C26 C 0.75735(11) 0.06811(13) 0.57994(11) 0.0169(3) Uani 1 1 d . . . . .
C27 C 0.93248(11) 0.36205(12) 0.27590(11) 0.0161(3) Uani 1 1 d . . . . .
C28 C 0.99522(12) 0.32316(13) 0.36104(12) 0.0195(3) Uani 1 1 d . . . . .
H28 H 0.984780 0.251198 0.410404 0.023 Uiso 1 1 calc R U . . .
C29 C 1.07182(13) 0.38798(14) 0.37400(12) 0.0226(3) Uani 1 1 d . . . . .
H29 H 1.114678 0.359196 0.430992 0.027 Uiso 1 1 calc R U . . .
C30 C 1.08682(13) 0.49518(15) 0.30428(13) 0.0243(3) Uani 1 1 d . . . . .
H30 H 1.138489 0.539951 0.314197 0.029 Uiso 1 1 calc R U . . .
C31 C 1.02572(13) 0.53517(14) 0.22095(13) 0.0221(3) Uani 1 1 d . . . . .
H31 H 1.034719 0.608653 0.174121 0.027 Uiso 1 1 calc R U . . .
C32 C 0.95005(12) 0.46956(13) 0.20350(12) 0.0176(3) Uani 1 1 d . . . . .
C33 C 0.89455(12) 0.51791(12) 0.11058(11) 0.0171(3) Uani 1 1 d . . . . .
H33 H 0.900330 0.594869 0.074310 0.021 Uiso 1 1 calc R U . . .
C34 C 0.79292(12) 0.52369(12) -0.02247(11) 0.0158(3) Uani 1 1 d . . . . .
C35 C 0.84414(12) 0.60841(12) -0.09995(12) 0.0183(3) Uani 1 1 d . . . . .
H35 H 0.909393 0.633776 -0.088812 0.022 Uiso 1 1 calc R U . . .
C36 C 0.79900(13) 0.65504(13) -0.19303(12) 0.0215(3) Uani 1 1 d . . . . .
H36 H 0.833284 0.713174 -0.245325 0.026 Uiso 1 1 calc R U . . .
C37 C 0.70409(13) 0.61772(14) -0.21080(12) 0.0220(3) Uani 1 1 d . . . . .
H37 H 0.675285 0.648579 -0.275527 0.026 Uiso 1 1 calc R U . . .
C38 C 0.65159(12) 0.53572(13) -0.13430(12) 0.0191(3) Uani 1 1 d . . . . .
H38 H 0.585943 0.511532 -0.145888 0.023 Uiso 1 1 calc R U . . .
C39 C 0.69577(12) 0.48879(12) -0.04000(11) 0.0156(3) Uani 1 1 d . . . . .
C40 C 0.57372(12) 0.30143(12) 0.02041(11) 0.0165(3) Uani 1 1 d . . . . .
C41 C 0.46644(12) 0.29799(13) 0.01216(12) 0.0207(3) Uani 1 1 d . . . . .
H41 H 0.423889 0.348756 0.025536 0.025 Uiso 1 1 calc R U . . .
C42 C 0.42149(13) 0.22081(14) -0.01548(13) 0.0226(3) Uani 1 1 d . . . . .
H42 H 0.348371 0.218801 -0.021552 0.027 Uiso 1 1 calc R U . . .
C43 C 0.48441(13) 0.14636(13) -0.03424(12) 0.0218(3) Uani 1 1 d . . . . .
H43 H 0.454149 0.093311 -0.053288 0.026 Uiso 1 1 calc R U . . .
C44 C 0.59128(12) 0.14926(13) -0.02524(12) 0.0192(3) Uani 1 1 d . . . . .
H44 H 0.633247 0.097163 -0.037221 0.023 Uiso 1 1 calc R U . . .
C45 C 0.63830(12) 0.22747(12) 0.00114(11) 0.0157(3) Uani 1 1 d . . . . .
C46 C 0.80556(12) 0.20189(12) -0.04310(11) 0.0161(3) Uani 1 1 d . . . . .
H46 H 0.771327 0.192827 -0.096020 0.019 Uiso 1 1 calc R U . . .
C47 C 0.91528(12) 0.18279(12) -0.03773(11) 0.0160(3) Uani 1 1 d . . . . .
C48 C 0.95784(12) 0.14725(13) -0.10883(12) 0.0198(3) Uani 1 1 d . . . . .
H48 H 0.913833 0.141984 -0.157989 0.024 Uiso 1 1 calc R U . . .
C49 C 1.06048(13) 0.12031(13) -0.10871(12) 0.0213(3) Uani 1 1 d . . . . .
H49 H 1.087516 0.096806 -0.157054 0.026 Uiso 1 1 calc R U . . .
C50 C 1.12469(12) 0.12811(13) -0.03595(13) 0.0221(3) Uani 1 1 d . . . . .
H50 H 1.195700 0.108172 -0.034210 0.027 Uiso 1 1 calc R U . . .
C51 C 1.08664(12) 0.16425(13) 0.03331(12) 0.0204(3) Uani 1 1 d . . . . .
H51 H 1.132524 0.169926 0.080999 0.025 Uiso 1 1 calc R U . . .
C52 C 0.98094(12) 0.19317(12) 0.03534(11) 0.0155(3) Uani 1 1 d . . . . .
C53 C 0.96723(16) 1.03296(16) 0.35408(17) 0.0365(4) Uani 1 1 d . . . . .
H53A H 0.966478 1.082443 0.283415 0.055 Uiso 1 1 calc R U . . .
H53B H 1.029941 1.045862 0.384676 0.055 Uiso 1 1 calc R U . . .
H53C H 0.905882 1.046610 0.387255 0.055 Uiso 1 1 calc R U . . .
C54 C 0.96632(17) 0.92043(17) 0.36429(15) 0.0366(4) Uani 1 1 d . . . . .

loop_
_atom_site_aniso_label
_atom_site_aniso_U_11
_atom_site_aniso_U_22
_atom_site_aniso_U_33
_atom_site_aniso_U_23
_atom_site_aniso_U_13
_atom_site_aniso_U_12
Mn1 0.01471(12) 0.01649(12) 0.01427(12) -0.00931(10) -0.00014(9) -0.00026(9)
Mn2 0.01359(12) 0.01493(12) 0.01381(12) -0.00864(9) -0.00071(9) -0.00077(8)
S1 0.02125(18) 0.02076(18) 0.01603(17) -0.01089(14) -0.00197(14) 0.00149(14)
S2 0.01537(17) 0.01835(17) 0.01745(17) -0.01136(14) -0.00018(13) -0.00082(13)
O1 0.0180(5) 0.0181(5) 0.0172(5) -0.0109(4) 0.0024(4) -0.0040(4)
O2 0.0252(6) 0.0187(5) 0.0169(5) -0.0086(4) 0.0000(4) 0.0023(4)
O3 0.0164(5) 0.0204(5) 0.0161(5) -0.0109(4) 0.0003(4) -0.0041(4)
O4 0.0159(5) 0.0261(6) 0.0215(6) -0.0165(5) -0.0015(4) 0.0016(4)
N1 0.0170(6) 0.0200(6) 0.0167(6) -0.0102(5) -0.0011(5) 0.0020(5)
N2 0.0166(6) 0.0166(6) 0.0172(6) -0.0095(5) -0.0016(5) 0.0013(5)
N3 0.0145(6) 0.0173(6) 0.0169(6) -0.0088(5) -0.0009(5) 0.0006(5)
N4 0.0137(6) 0.0156(6) 0.0162(6) -0.0080(5) -0.0009(5) -0.0004(5)
N5 0.0969(19) 0.0377(11) 0.0558(13) -0.0188(10) -0.0218(12) -0.0105(11)
C1 0.0184(7) 0.0138(7) 0.0130(7) -0.0060(6) -0.0026(6) -0.0010(5)
C2 0.0170(7) 0.0192(7) 0.0205(8) -0.0104(6) -0.0013(6) 0.0009(6)
C3 0.0254(8) 0.0174(7) 0.0218(8) -0.0114(6) -0.0042(6) 0.0030(6)
C4 0.0264(8) 0.0199(8) 0.0268(8) -0.0132(7) -0.0014(7) -0.0049(6)
C5 0.0190(8) 0.0228(8) 0.0243(8) -0.0118(7) 0.0022(6) -0.0052(6)
C6 0.0181(7) 0.0193(7) 0.0175(7) -0.0092(6) -0.0016(6) 0.0000(6)
C7 0.0144(7) 0.0222(7) 0.0184(7) -0.0097(6) -0.0001(6) -0.0011(6)
C8 0.0156(7) 0.0255(8) 0.0150(7) -0.0120(6) -0.0033(6) 0.0042(6)
C9 0.0200(8) 0.0290(8) 0.0190(8) -0.0126(7) -0.0013(6) 0.0018(6)
C10 0.0206(8) 0.0396(10) 0.0230(8) -0.0173(8) 0.0014(7) 0.0026(7)
C11 0.0241(8) 0.0387(10) 0.0294(9) -0.0237(8) -0.0001(7) 0.0081(7)
C12 0.0242(8) 0.0292(9) 0.0268(9) -0.0191(7) -0.0046(7) 0.0058(7)
C13 0.0163(7) 0.0262(8) 0.0185(7) -0.0135(6) -0.0047(6) 0.0034(6)
C14 0.0203(7) 0.0203(7) 0.0167(7) -0.0114(6) 0.0018(6) 0.0007(6)
C15 0.0275(8) 0.0188(8) 0.0197(8) -0.0086(6) 0.0009(6) 0.0024(6)
C16 0.0289(9) 0.0163(7) 0.0233(8) -0.0090(6) 0.0055(7) -0.0022(6)
C17 0.0219(8) 0.0220(8) 0.0255(8) -0.0153(7) 0.0040(6) -0.0035(6)
C18 0.0189(7) 0.0221(8) 0.0187(7) -0.0126(6) 0.0017(6) -0.0002(6)
C19 0.0185(7) 0.0167(7) 0.0164(7) -0.0099(6) 0.0024(6) 0.0004(6)
C20 0.0157(7) 0.0203(7) 0.0184(7) -0.0121(6) -0.0021(6) 0.0000(6)
C21 0.0155(7) 0.0203(7) 0.0174(7) -0.0093(6) -0.0026(6) -0.0005(6)
C22 0.0247(8) 0.0232(8) 0.0181(8) -0.0113(6) -0.0050(6) -0.0002(6)
C23 0.0345(10) 0.0269(8) 0.0149(8) -0.0077(7) -0.0039(7) -0.0013(7)
C24 0.0280(9) 0.0201(8) 0.0216(8) -0.0054(7) -0.0062(7) -0.0001(6)
C25 0.0187(7) 0.0195(7) 0.0227(8) -0.0097(6) -0.0034(6) 0.0014(6)
C26 0.0133(7) 0.0208(7) 0.0182(7) -0.0095(6) -0.0027(6) 0.0018(6)
C27 0.0142(7) 0.0215(7) 0.0187(7) -0.0143(6) 0.0008(6) -0.0010(6)
C28 0.0196(8) 0.0246(8) 0.0179(7) -0.0122(6) -0.0021(6) 0.0019(6)
C29 0.0191(8) 0.0341(9) 0.0214(8) -0.0181(7) -0.0052(6) 0.0028(7)
C30 0.0198(8) 0.0326(9) 0.0294(9) -0.0217(8) -0.0022(7) -0.0050(7)
C31 0.0229(8) 0.0227(8) 0.0257(8) -0.0149(7) 0.0005(6) -0.0041(6)
C32 0.0168(7) 0.0214(7) 0.0194(7) -0.0130(6) -0.0008(6) -0.0001(6)
C33 0.0165(7) 0.0171(7) 0.0199(7) -0.0099(6) 0.0003(6) -0.0008(6)
C34 0.0169(7) 0.0160(7) 0.0176(7) -0.0101(6) -0.0018(6) 0.0021(5)
C35 0.0186(7) 0.0177(7) 0.0214(8) -0.0107(6) 0.0006(6) 0.0009(6)
C36 0.0257(8) 0.0199(8) 0.0190(8) -0.0081(6) 0.0037(6) 0.0026(6)
C37 0.0234(8) 0.0254(8) 0.0178(8) -0.0094(7) -0.0040(6) 0.0068(6)
C38 0.0166(7) 0.0228(8) 0.0217(8) -0.0129(6) -0.0032(6) 0.0044(6)
C39 0.0167(7) 0.0151(7) 0.0178(7) -0.0095(6) -0.0012(6) 0.0020(5)
C40 0.0158(7) 0.0184(7) 0.0173(7) -0.0093(6) -0.0005(6) -0.0013(6)
C41 0.0164(7) 0.0225(8) 0.0253(8) -0.0118(7) -0.0015(6) 0.0011(6)
C42 0.0145(7) 0.0258(8) 0.0289(9) -0.0126(7) -0.0047(6) -0.0010(6)
C43 0.0212(8) 0.0227(8) 0.0254(8) -0.0138(7) -0.0051(6) -0.0030(6)
C44 0.0198(8) 0.0202(7) 0.0219(8) -0.0130(6) -0.0022(6) 0.0000(6)
C45 0.0146(7) 0.0189(7) 0.0147(7) -0.0079(6) -0.0026(5) -0.0002(6)
C46 0.0177(7) 0.0171(7) 0.0159(7) -0.0091(6) -0.0017(6) -0.0016(6)
C47 0.0172(7) 0.0160(7) 0.0163(7) -0.0081(6) 0.0000(6) -0.0004(5)
C48 0.0198(8) 0.0241(8) 0.0188(7) -0.0121(6) 0.0003(6) -0.0015(6)
C49 0.0215(8) 0.0236(8) 0.0226(8) -0.0133(7) 0.0045(6) -0.0001(6)
C50 0.0146(7) 0.0253(8) 0.0297(9) -0.0145(7) 0.0023(6) 0.0002(6)
C51 0.0167(7) 0.0237(8) 0.0254(8) -0.0145(7) -0.0029(6) 0.0008(6)
C52 0.0155(7) 0.0144(7) 0.0175(7) -0.0075(6) 0.0000(6) -0.0010(5)
C53 0.0298(10) 0.0322(10) 0.0478(12) -0.0164(9) -0.0013(9) 0.0061(8)
C54 0.0438(12) 0.0345(11) 0.0286(10) -0.0093(8) -0.0108(8) -0.0046(8)

loop_
_atom_type_symbol
_atom_type_description
_atom_type_scat_dispersion_real
_atom_type_scat_dispersion_imag
_atom_type_scat_source
C C 0.0181 0.0091 'International Tables Vol C Tables 4.2.6.8 and 6.1.1.4'
H H 0.0000 0.0000 'International Tables Vol C Tables 4.2.6.8 and 6.1.1.4'
Mn Mn -0.5299 2.8052 'International Tables Vol C Tables 4.2.6.8 and 6.1.1.4'
N N 0.0311 0.0180 'International Tables Vol C Tables 4.2.6.8 and 6.1.1.4'
O O 0.0492 0.0322 'International Tables Vol C Tables 4.2.6.8 and 6.1.1.4'
S S 0.3331 0.5567 'International Tables Vol C Tables 4.2.6.8 and 6.1.1.4'

loop_
_geom_angle_atom_site_label_1
_geom_angle_atom_site_label_2
_geom_angle_atom_site_label_3
_geom_angle
_geom_angle_site_symmetry_1
_geom_angle_site_symmetry_3
_geom_angle_publ_flag
O1 Mn1 S1 104.92(3) . . ?
O1 Mn1 N1 81.06(4) . . ?
O1 Mn1 N2 169.99(5) . . ?
O2 Mn1 S1 147.21(3) . . ?
O2 Mn1 O1 102.36(4) . . ?
O2 Mn1 O3 115.55(4) . . ?
O2 Mn1 N1 98.56(5) . . ?
O2 Mn1 N2 85.03(4) . . ?
O3 Mn1 S1 89.00(3) . . ?
O3 Mn1 O1 75.15(4) . . ?
O3 Mn1 N1 141.63(5) . . ?
O3 Mn1 N2 95.64(4) . . ?
N1 Mn1 S1 68.45(3) . . ?
N2 Mn1 S1 70.49(3) . . ?
N2 Mn1 N1 104.72(5) . . ?
O1 Mn2 S2 89.08(3) . . ?
O1 Mn2 O3 74.37(4) . . ?
O1 Mn2 N3 138.02(4) . . ?
O1 Mn2 N4 93.56(4) . . ?
O3 Mn2 S2 109.78(3) . . ?
O3 Mn2 N3 79.58(4) . . ?
O3 Mn2 N4 167.70(4) . . ?
O4 Mn2 S2 148.41(3) . . ?
O4 Mn2 O1 113.25(4) . . ?
O4 Mn2 O3 98.05(4) . . ?
O4 Mn2 N3 102.44(5) . . ?
O4 Mn2 N4 84.38(4) . . ?
N3 Mn2 S2 69.45(3) . . ?
N3 Mn2 N4 111.79(5) . . ?
N4 Mn2 S2 71.67(3) . . ?
C13 S1 Mn1 88.63(5) . . ?
C14 S1 Mn1 92.33(5) . . ?
C14 S1 C13 104.75(7) . . ?
C39 S2 Mn2 88.93(5) . . ?
C40 S2 Mn2 97.15(5) . . ?
C40 S2 C39 103.51(7) . . ?
Mn1 O1 Mn2 101.49(4) . . ?
C1 O1 Mn1 125.93(9) . . ?
C1 O1 Mn2 132.02(9) . . ?
C26 O2 Mn1 129.85(9) . . ?
Mn1 O3 Mn2 101.18(4) . . ?
C27 O3 Mn1 129.05(9) . . ?
C27 O3 Mn2 128.19(9) . . ?
C52 O4 Mn2 134.96(10) . . ?
C7 N1 Mn1 124.40(10) . . ?
C7 N1 C8 119.07(13) . . ?
C8 N1 Mn1 116.09(9) . . ?
C19 N2 Mn1 119.11(9) . . ?
C20 N2 Mn1 123.41(10) . . ?
C20 N2 C19 117.47(12) . . ?
C33 N3 Mn2 127.10(11) . . ?
C33 N3 C34 119.07(13) . . ?
C34 N3 Mn2 113.52(9) . . ?
C45 N4 Mn2 120.91(9) . . ?
C46 N4 Mn2 122.77(10) . . ?
C46 N4 C45 116.32(12) . . ?
O1 C1 C2 120.07(13) . . ?
O1 C1 C6 121.94(13) . . ?
C2 C1 C6 117.98(13) . . ?
C1 C2 H2 119.4 . . ?
C3 C2 C1 121.29(14) . . ?
C3 C2 H2 119.4 . . ?
C2 C3 H3 119.5 . . ?
C2 C3 C4 120.93(14) . . ?
C4 C3 H3 119.5 . . ?
C3 C4 H4 120.5 . . ?
C5 C4 C3 118.91(15) . . ?
C5 C4 H4 120.5 . . ?
C4 C5 H5 119.2 . . ?
C4 C5 C6 121.57(15) . . ?
C6 C5 H5 119.2 . . ?
C1 C6 C7 123.82(14) . . ?
C5 C6 C1 119.32(13) . . ?
C5 C6 C7 116.79(14) . . ?
N1 C7 C6 126.22(14) . . ?
N1 C7 H7 116.9 . . ?
C6 C7 H7 116.9 . . ?
C9 C8 N1 123.03(14) . . ?
C9 C8 C13 119.48(14) . . ?
C13 C8 N1 117.44(14) . . ?
C8 C9 H9 119.9 . . ?
C10 C9 C8 120.15(16) . . ?
C10 C9 H9 119.9 . . ?
C9 C10 H10 119.9 . . ?
C9 C10 C11 120.13(16) . . ?
C11 C10 H10 119.9 . . ?
C10 C11 H11 119.8 . . ?
C12 C11 C10 120.41(15) . . ?
C12 C11 H11 119.8 . . ?
C11 C12 H12 120.1 . . ?
C11 C12 C13 119.74(16) . . ?
C13 C12 H12 120.1 . . ?
C8 C13 S1 118.30(11) . . ?
C12 C13 S1 121.35(13) . . ?
C12 C13 C8 120.08(15) . . ?
C15 C14 S1 119.09(12) . . ?
C15 C14 C19 120.21(15) . . ?
C19 C14 S1 120.29(12) . . ?
C14 C15 H15 120.0 . . ?
C16 C15 C14 120.04(16) . . ?
C16 C15 H15 120.0 . . ?
C15 C16 H16 120.0 . . ?
C17 C16 C15 120.07(15) . . ?
C17 C16 H16 120.0 . . ?
C16 C17 H17 119.9 . . ?
C16 C17 C18 120.29(15) . . ?
C18 C17 H17 119.9 . . ?
C17 C18 H18 119.9 . . ?
C17 C18 C19 120.19(15) . . ?
C19 C18 H18 119.9 . . ?
C14 C19 N2 119.03(13) . . ?
C18 C19 N2 121.63(14) . . ?
C18 C19 C14 119.17(14) . . ?
N2 C20 H20 116.2 . . ?
N2 C20 C21 127.52(13) . . ?
C21 C20 H20 116.2 . . ?
C22 C21 C20 116.23(13) . . ?
C22 C21 C26 119.68(14) . . ?
C26 C21 C20 124.06(14) . . ?
C21 C22 H22 118.9 . . ?
C23 C22 C21 122.24(14) . . ?
C23 C22 H22 118.9 . . ?
C22 C23 H23 120.7 . . ?
C22 C23 C24 118.51(15) . . ?
C24 C23 H23 120.7 . . ?
C23 C24 H24 119.5 . . ?
C25 C24 C23 120.96(15) . . ?
C25 C24 H24 119.5 . . ?
C24 C25 H25 118.9 . . ?
C24 C25 C26 122.17(14) . . ?
C26 C25 H25 118.9 . . ?
O2 C26 C21 123.88(14) . . ?
O2 C26 C25 119.69(13) . . ?
C25 C26 C21 116.42(14) . . ?
O3 C27 C28 120.15(14) . . ?
O3 C27 C32 121.69(14) . . ?
C28 C27 C32 118.14(14) . . ?
C27 C28 H28 119.4 . . ?
C29 C28 C27 121.12(15) . . ?
C29 C28 H28 119.4 . . ?
C28 C29 H29 119.6 . . ?
C28 C29 C30 120.72(15) . . ?
C30 C29 H29 119.6 . . ?
C29 C30 H30 120.5 . . ?
C31 C30 C29 119.09(15) . . ?
C31 C30 H30 120.5 . . ?
C30 C31 H31 119.2 . . ?
C30 C31 C32 121.51(16) . . ?
C32 C31 H31 119.2 . . ?
C27 C32 C33 123.89(14) . . ?
C31 C32 C27 119.31(14) . . ?
C31 C32 C33 116.80(14) . . ?
N3 C33 C32 125.74(14) . . ?
N3 C33 H33 117.1 . . ?
C32 C33 H33 117.1 . . ?
C35 C34 N3 123.05(14) . . ?
C35 C34 C39 119.31(14) . . ?
C39 C34 N3 117.51(13) . . ?
C34 C35 H35 120.2 . . ?
C36 C35 C34 119.59(15) . . ?
C36 C35 H35 120.2 . . ?
C35 C36 H36 119.6 . . ?
C35 C36 C37 120.84(15) . . ?
C37 C36 H36 119.6 . . ?
C36 C37 H37 119.9 . . ?
C38 C37 C36 120.12(15) . . ?
C38 C37 H37 119.9 . . ?
C37 C38 H38 120.2 . . ?
C37 C38 C39 119.57(15) . . ?
C39 C38 H38 120.2 . . ?
C34 C39 S2 116.98(11) . . ?
C38 C39 S2 122.18(12) . . ?
C38 C39 C34 120.53(14) . . ?
C41 C40 S2 118.92(11) . . ?
C41 C40 C45 121.02(14) . . ?
C45 C40 S2 119.88(11) . . ?
C40 C41 H41 119.8 . . ?
C42 C41 C40 120.30(14) . . ?
C42 C41 H41 119.8 . . ?
C41 C42 H42 120.3 . . ?
C41 C42 C43 119.41(15) . . ?
C43 C42 H42 120.3 . . ?
C42 C43 H43 119.9 . . ?
C44 C43 C42 120.27(14) . . ?
C44 C43 H43 119.9 . . ?
C43 C44 H44 119.4 . . ?
C43 C44 C45 121.23(14) . . ?
C45 C44 H44 119.4 . . ?
C40 C45 N4 119.45(13) . . ?
C44 C45 N4 122.68(13) . . ?
C44 C45 C40 117.75(14) . . ?
N4 C46 H46 115.7 . . ?
N4 C46 C47 128.54(14) . . ?
C47 C46 H46 115.7 . . ?
C48 C47 C46 115.88(13) . . ?
C48 C47 C52 119.61(14) . . ?
C52 C47 C46 124.46(13) . . ?
C47 C48 H48 119.0 . . ?
C49 C48 C47 121.97(15) . . ?
C49 C48 H48 119.0 . . ?
C48 C49 H49 120.7 . . ?
C48 C49 C50 118.64(14) . . ?
C50 C49 H49 120.7 . . ?
C49 C50 H50 119.4 . . ?
C51 C50 C49 121.12(15) . . ?
C51 C50 H50 119.4 . . ?
C50 C51 H51 119.1 . . ?
C50 C51 C52 121.84(15) . . ?
C52 C51 H51 119.1 . . ?
O4 C52 C47 123.85(13) . . ?
O4 C52 C51 119.34(13) . . ?
C51 C52 C47 116.80(13) . . ?
H53A C53 H53B 109.5 . . ?
H53A C53 H53C 109.5 . . ?
H53B C53 H53C 109.5 . . ?
C54 C53 H53A 109.5 . . ?
C54 C53 H53B 109.5 . . ?
C54 C53 H53C 109.5 . . ?
N5 C54 C53 178.9(3) . . ?

loop_
_geom_bond_atom_site_label_1
_geom_bond_atom_site_label_2
_geom_bond_distance
_geom_bond_site_symmetry_2
_geom_bond_publ_flag
Mn1 S1 2.8818(4) . ?
Mn1 O1 2.1220(10) . ?
Mn1 O2 2.0437(11) . ?
Mn1 O3 2.1089(11) . ?
Mn1 N1 2.2329(13) . ?
Mn1 N2 2.2316(12) . ?
Mn2 S2 2.7751(4) . ?
Mn2 O1 2.1231(11) . ?
Mn2 O3 2.1454(10) . ?
Mn2 O4 2.0320(11) . ?
Mn2 N3 2.2611(13) . ?
Mn2 N4 2.2988(12) . ?
S1 C13 1.7832(17) . ?
S1 C14 1.7734(16) . ?
S2 C39 1.7773(16) . ?
S2 C40 1.7681(15) . ?
O1 C1 1.3205(18) . ?
O2 C26 1.2987(19) . ?
O3 C27 1.3228(18) . ?
O4 C52 1.2999(18) . ?
N1 C7 1.289(2) . ?
N1 C8 1.4276(18) . ?
N2 C19 1.4179(19) . ?
N2 C20 1.293(2) . ?
N3 C33 1.296(2) . ?
N3 C34 1.423(2) . ?
N4 C45 1.4185(19) . ?
N4 C46 1.2999(19) . ?
N5 C54 1.139(3) . ?
C1 C2 1.408(2) . ?
C1 C6 1.418(2) . ?
C2 H2 0.9500 . ?
C2 C3 1.379(2) . ?
C3 H3 0.9500 . ?
C3 C4 1.394(2) . ?
C4 H4 0.9500 . ?
C4 C5 1.379(2) . ?
C5 H5 0.9500 . ?
C5 C6 1.409(2) . ?
C6 C7 1.451(2) . ?
C7 H7 0.9500 . ?
C8 C9 1.399(2) . ?
C8 C13 1.400(2) . ?
C9 H9 0.9500 . ?
C9 C10 1.387(2) . ?
C10 H10 0.9500 . ?
C10 C11 1.390(3) . ?
C11 H11 0.9500 . ?
C11 C12 1.388(3) . ?
C12 H12 0.9500 . ?
C12 C13 1.397(2) . ?
C14 C15 1.393(2) . ?
C14 C19 1.400(2) . ?
C15 H15 0.9500 . ?
C15 C16 1.389(2) . ?
C16 H16 0.9500 . ?
C16 C17 1.386(2) . ?
C17 H17 0.9500 . ?
C17 C18 1.390(2) . ?
C18 H18 0.9500 . ?
C18 C19 1.398(2) . ?
C20 H20 0.9500 . ?
C20 C21 1.434(2) . ?
C21 C22 1.411(2) . ?
C21 C26 1.434(2) . ?
C22 H22 0.9500 . ?
C22 C23 1.371(2) . ?
C23 H23 0.9500 . ?
C23 C24 1.403(2) . ?
C24 H24 0.9500 . ?
C24 C25 1.376(2) . ?
C25 H25 0.9500 . ?
C25 C26 1.420(2) . ?
C27 C28 1.408(2) . ?
C27 C32 1.416(2) . ?
C28 H28 0.9500 . ?
C28 C29 1.384(2) . ?
C29 H29 0.9500 . ?
C29 C30 1.395(3) . ?
C30 H30 0.9500 . ?
C30 C31 1.377(2) . ?
C31 H31 0.9500 . ?
C31 C32 1.410(2) . ?
C32 C33 1.448(2) . ?
C33 H33 0.9500 . ?
C34 C35 1.401(2) . ?
C34 C39 1.403(2) . ?
C35 H35 0.9500 . ?
C35 C36 1.387(2) . ?
C36 H36 0.9500 . ?
C36 C37 1.392(2) . ?
C37 H37 0.9500 . ?
C37 C38 1.385(2) . ?
C38 H38 0.9500 . ?
C38 C39 1.397(2) . ?
C40 C41 1.393(2) . ?
C40 C45 1.402(2) . ?
C41 H41 0.9500 . ?
C41 C42 1.386(2) . ?
C42 H42 0.9500 . ?
C42 C43 1.391(2) . ?
C43 H43 0.9500 . ?
C43 C44 1.389(2) . ?
C44 H44 0.9500 . ?
C44 C45 1.399(2) . ?
C46 H46 0.9500 . ?
C46 C47 1.434(2) . ?
C47 C48 1.419(2) . ?
C47 C52 1.428(2) . ?
C48 H48 0.9500 . ?
C48 C49 1.370(2) . ?
C49 H49 0.9500 . ?
C49 C50 1.399(2) . ?
C50 H50 0.9500 . ?
C50 C51 1.379(2) . ?
C51 H51 0.9500 . ?
C51 C52 1.418(2) . ?
C53 H53A 0.9800 . ?
C53 H53B 0.9800 . ?
C53 H53C 0.9800 . ?
C53 C54 1.450(3) . ?

loop_
_geom_torsion_atom_site_label_1
_geom_torsion_atom_site_label_2
_geom_torsion_atom_site_label_3
_geom_torsion_atom_site_label_4
_geom_torsion
_geom_torsion_site_symmetry_1
_geom_torsion_site_symmetry_2
_geom_torsion_site_symmetry_3
_geom_torsion_site_symmetry_4
_geom_torsion_publ_flag
Mn1 S1 C13 C8 -37.33(12) . . . . ?
Mn1 S1 C13 C12 148.74(13) . . . . ?
Mn1 S1 C14 C15 150.08(12) . . . . ?
Mn1 S1 C14 C19 -22.61(12) . . . . ?
Mn1 O1 C1 C2 -143.55(11) . . . . ?
Mn1 O1 C1 C6 37.57(19) . . . . ?
Mn1 O2 C26 C21 -23.7(2) . . . . ?
Mn1 O2 C26 C25 157.02(11) . . . . ?
Mn1 O3 C27 C28 55.87(18) . . . . ?
Mn1 O3 C27 C32 -122.99(13) . . . . ?
Mn1 N1 C7 C6 -9.1(2) . . . . ?
Mn1 N1 C8 C9 -134.92(13) . . . . ?
Mn1 N1 C8 C13 42.76(17) . . . . ?
Mn1 N2 C19 C14 41.68(17) . . . . ?
Mn1 N2 C19 C18 -133.48(12) . . . . ?
Mn1 N2 C20 C21 5.0(2) . . . . ?
Mn2 S2 C39 C34 -42.26(11) . . . . ?
Mn2 S2 C39 C38 144.17(12) . . . . ?
Mn2 S2 C40 C41 156.07(12) . . . . ?
Mn2 S2 C40 C45 -19.22(13) . . . . ?
Mn2 O1 C1 C2 46.7(2) . . . . ?
Mn2 O1 C1 C6 -132.15(13) . . . . ?
Mn2 O3 C27 C28 -141.22(11) . . . . ?
Mn2 O3 C27 C32 39.92(19) . . . . ?
Mn2 O4 C52 C47 -2.3(2) . . . . ?
Mn2 O4 C52 C51 177.44(11) . . . . ?
Mn2 N3 C33 C32 -3.1(2) . . . . ?
Mn2 N3 C34 C35 -136.76(12) . . . . ?
Mn2 N3 C34 C39 38.99(15) . . . . ?
Mn2 N4 C45 C40 30.59(18) . . . . ?
Mn2 N4 C45 C44 -145.31(12) . . . . ?
Mn2 N4 C46 C47 9.5(2) . . . . ?
S1 C14 C15 C16 -171.13(12) . . . . ?
S1 C14 C19 N2 -3.70(19) . . . . ?
S1 C14 C19 C18 171.58(11) . . . . ?
S2 C40 C41 C42 -175.26(13) . . . . ?
S2 C40 C45 N4 -1.8(2) . . . . ?
S2 C40 C45 C44 174.31(12) . . . . ?
O1 C1 C2 C3 -178.48(14) . . . . ?
O1 C1 C6 C5 177.82(14) . . . . ?
O1 C1 C6 C7 1.0(2) . . . . ?
O3 C27 C28 C29 -178.75(13) . . . . ?
O3 C27 C32 C31 176.03(13) . . . . ?
O3 C27 C32 C33 -4.0(2) . . . . ?
N1 C8 C9 C10 177.87(15) . . . . ?
N1 C8 C13 S1 8.15(19) . . . . ?
N1 C8 C13 C12 -177.84(14) . . . . ?
N2 C20 C21 C22 -172.33(15) . . . . ?
N2 C20 C21 C26 9.5(3) . . . . ?
N3 C34 C35 C36 174.54(13) . . . . ?
N3 C34 C39 S2 12.15(17) . . . . ?
N3 C34 C39 C38 -174.17(13) . . . . ?
N4 C46 C47 C48 176.81(15) . . . . ?
N4 C46 C47 C52 -0.7(3) . . . . ?
C1 C2 C3 C4 0.4(2) . . . . ?
C1 C6 C7 N1 -15.1(3) . . . . ?
C2 C1 C6 C5 -1.1(2) . . . . ?
C2 C1 C6 C7 -177.94(14) . . . . ?
C2 C3 C4 C5 -0.5(3) . . . . ?
C3 C4 C5 C6 -0.2(3) . . . . ?
C4 C5 C6 C1 1.0(2) . . . . ?
C4 C5 C6 C7 178.04(16) . . . . ?
C5 C6 C7 N1 167.99(16) . . . . ?
C6 C1 C2 C3 0.4(2) . . . . ?
C7 N1 C8 C9 37.8(2) . . . . ?
C7 N1 C8 C13 -144.48(15) . . . . ?
C8 N1 C7 C6 178.79(14) . . . . ?
C8 C9 C10 C11 -0.7(3) . . . . ?
C9 C8 C13 S1 -174.09(12) . . . . ?
C9 C8 C13 C12 -0.1(2) . . . . ?
C9 C10 C11 C12 1.1(3) . . . . ?
C10 C11 C12 C13 -0.9(3) . . . . ?
C11 C12 C13 S1 174.25(13) . . . . ?
C11 C12 C13 C8 0.4(2) . . . . ?
C13 S1 C14 C15 -120.72(13) . . . . ?
C13 S1 C14 C19 66.59(13) . . . . ?
C13 C8 C9 C10 0.2(2) . . . . ?
C14 S1 C13 C8 -129.38(12) . . . . ?
C14 S1 C13 C12 56.69(15) . . . . ?
C14 C15 C16 C17 -0.6(2) . . . . ?
C15 C14 C19 N2 -176.30(13) . . . . ?
C15 C14 C19 C18 -1.0(2) . . . . ?
C15 C16 C17 C18 -0.8(2) . . . . ?
C16 C17 C18 C19 1.3(2) . . . . ?
C17 C18 C19 N2 174.73(13) . . . . ?
C17 C18 C19 C14 -0.4(2) . . . . ?
C19 N2 C20 C21 -174.84(15) . . . . ?
C19 C14 C15 C16 1.6(2) . . . . ?
C20 N2 C19 C14 -138.46(14) . . . . ?
C20 N2 C19 C18 46.4(2) . . . . ?
C20 C21 C22 C23 -179.37(16) . . . . ?
C20 C21 C26 O2 -0.9(2) . . . . ?
C20 C21 C26 C25 178.33(14) . . . . ?
C21 C22 C23 C24 0.9(3) . . . . ?
C22 C21 C26 O2 -178.99(14) . . . . ?
C22 C21 C26 C25 0.3(2) . . . . ?
C22 C23 C24 C25 0.3(3) . . . . ?
C23 C24 C25 C26 -1.2(3) . . . . ?
C24 C25 C26 O2 -179.82(15) . . . . ?
C24 C25 C26 C21 0.9(2) . . . . ?
C26 C21 C22 C23 -1.2(2) . . . . ?
C27 C28 C29 C30 2.0(2) . . . . ?
C27 C32 C33 N3 -14.0(2) . . . . ?
C28 C27 C32 C31 -2.9(2) . . . . ?
C28 C27 C32 C33 177.07(14) . . . . ?
C28 C29 C30 C31 -1.4(2) . . . . ?
C29 C30 C31 C32 -1.4(2) . . . . ?
C30 C31 C32 C27 3.5(2) . . . . ?
C30 C31 C32 C33 -176.39(14) . . . . ?
C31 C32 C33 N3 165.92(15) . . . . ?
C32 C27 C28 C29 0.1(2) . . . . ?
C33 N3 C34 C35 37.3(2) . . . . ?
C33 N3 C34 C39 -146.94(14) . . . . ?
C34 N3 C33 C32 -176.31(14) . . . . ?
C34 C35 C36 C37 -0.9(2) . . . . ?
C35 C34 C39 S2 -171.93(11) . . . . ?
C35 C34 C39 C38 1.7(2) . . . . ?
C35 C36 C37 C38 2.3(2) . . . . ?
C36 C37 C38 C39 -1.7(2) . . . . ?
C37 C38 C39 S2 173.01(11) . . . . ?
C37 C38 C39 C34 -0.3(2) . . . . ?
C39 S2 C40 C41 -113.32(13) . . . . ?
C39 S2 C40 C45 71.39(14) . . . . ?
C39 C34 C35 C36 -1.1(2) . . . . ?
C40 S2 C39 C34 -139.36(11) . . . . ?
C40 S2 C39 C38 47.08(14) . . . . ?
C40 C41 C42 C43 0.4(3) . . . . ?
C41 C40 C45 N4 -176.98(14) . . . . ?
C41 C40 C45 C44 -0.9(2) . . . . ?
C41 C42 C43 C44 0.1(3) . . . . ?
C42 C43 C44 C45 -1.0(3) . . . . ?
C43 C44 C45 N4 177.37(15) . . . . ?
C43 C44 C45 C40 1.4(2) . . . . ?
C45 N4 C46 C47 -170.91(15) . . . . ?
C45 C40 C41 C42 0.0(2) . . . . ?
C46 N4 C45 C40 -148.97(14) . . . . ?
C46 N4 C45 C44 35.1(2) . . . . ?
C46 C47 C48 C49 -176.39(15) . . . . ?
C46 C47 C52 O4 -4.2(2) . . . . ?
C46 C47 C52 C51 176.05(14) . . . . ?
C47 C48 C49 C50 0.1(2) . . . . ?
C48 C47 C52 O4 178.41(14) . . . . ?
C48 C47 C52 C51 -1.4(2) . . . . ?
C48 C49 C50 C51 -1.3(3) . . . . ?
C49 C50 C51 C52 1.2(3) . . . . ?
C50 C51 C52 O4 -179.58(15) . . . . ?
C50 C51 C52 C47 0.2(2) . . . . ?
C52 C47 C48 C49 1.2(2) . . . . ?
